data_7044263
loop_
_publ_author_name
'Moilanen, Jani'
'Mansikkam\"aki, Akseli'
'Lahtinen, Manu'
'Guo, Fu-Sheng'
'Kalenius, Elina'
'Layfield, Richard'
'Chibotaru, Liviu F.'

_publ_section_title
;
 Thermal expansion and magnetic properties of benzoquinone-bridged
 dinuclear rare-earth complexes
;
_journal_name_full 'Dalton Trans.'
_journal_paper_doi 10.1039/C7DT02565C
_journal_year 2017
_chemical_formula_moiety 'C30 H50 Cl4 Dy2 O10'
_chemical_formula_sum 'C30 H50 Cl4 Dy2 O10'
_chemical_formula_weight 1037.50
_space_group_crystal_system monoclinic
_space_group_IT_number 14
_space_group_name_Hall '-P 2yn'
_space_group_name_H-M_alt 'P 1 21/n 1'
_symmetry_space_group_name_Hall '-P 2yn'
_symmetry_space_group_name_H-M 'P 1 21/n 1'
_atom_sites_solution_hydrogens geom
_atom_sites_solution_primary direct
_audit_creation_date 2017-06-15
_audit_creation_method
;
Olex2 1.2
(compiled 2017.03.28 svn.r3405 for OlexSys, GUI svn.r5337)
;
_audit_update_record
;
2017-08-31 deposited with the CCDC.
2017-09-18 downloaded from the CCDC.
;
_cell_angle_alpha 90
_cell_angle_beta 106.402(6)
_cell_angle_gamma 90
_cell_formula_units_Z 2
_cell_length_a 9.0173(5)
_cell_length_b 14.9995(9)
_cell_length_c 14.8171(8)
_cell_measurement_reflns_used 6251
_cell_measurement_temperature 120.01(10)
_cell_measurement_theta_max 75.6600
_cell_measurement_theta_min 5.1610
_cell_volume 1922.5(2)
_computing_cell_refinement 'CrysAlisPro 1.171.38.43 (Rigaku OD, 2015)'
_computing_data_collection 'CrysAlisPro 1.171.38.43 (Rigaku OD, 2015)'
_computing_data_reduction 'CrysAlisPro 1.171.38.43 (Rigaku OD, 2015)'
_computing_molecular_graphics 'Olex2 (Dolomanov et al., 2009)'
_computing_publication_material 'Olex2 (Dolomanov et al., 2009)'
_computing_structure_refinement 'ShelXL (Sheldrick, 2015)'
_computing_structure_solution 'ShelXS (Sheldrick, 2008)'
_diffrn_ambient_environment N~2~
_diffrn_ambient_temperature 120.01(10)
_diffrn_detector 'CCD plate'
_diffrn_detector_area_resol_mean 5.1977
_diffrn_detector_type Atlas
_diffrn_measured_fraction_theta_full 0.999
_diffrn_measured_fraction_theta_max 0.999
_diffrn_measurement_details
;
List of Runs (angles in degrees, time in seconds):

  # Type    Start    End  Width  t~exp~   \w     \q     \k     \f   Frames
#--------------------------------------------------------------------------
  1  \w    -96.00  -2.00   1.00    8.00    --  -40.90 125.00  90.00   94
  2  \w    -69.00  32.00   1.00    8.00    --  -40.90  57.00   0.00  101
  3  \w   -113.00 -13.00   1.00    8.00    --  -40.90 -57.00-150.00  100
  4  \w    -65.00  34.00   1.00    8.00    --  -40.90  37.00 150.00   99
  5  \w     36.00 116.00   1.00   25.00    --  112.00-111.00 -90.00   80
  6  \w     84.00 178.00   1.00   25.00    --  112.00  30.00 150.00   94
  7  \w     29.00 109.00   1.00   25.00    --  112.00 -94.00 150.00   80
  8  \w     36.00 116.00   1.00   25.00    --  112.00-111.00  30.00   80
  9  \w     39.00 138.00   1.00   25.00    --  112.00 -45.00 -30.00   99
 10  \w     36.00 145.00   1.00   25.00    --  112.00 -77.00  60.00  109
 11  \w     40.00 141.00   1.00   25.00    --  112.00 -61.00-180.00  101
 12  \w    100.00 178.00   1.00   25.00    --  112.00 111.00  90.00   78
 13  \w     30.00 165.00   1.00   25.00    --  112.00 -15.00 120.00  135
 14  \w   -117.00  -8.00   1.00    8.00    --  -40.90 -77.00  30.00  109
;
_diffrn_measurement_device 'four-circle diffractometer'
_diffrn_measurement_device_type 'SuperNova, Dual, Cu at zero, Atlas'
_diffrn_measurement_method '\w scans'
_diffrn_orient_matrix_type 'CrysAlisPro convention (1999,Acta A55,543-557)'
_diffrn_orient_matrix_UB_11 -0.0960689000
_diffrn_orient_matrix_UB_12 -0.0797654000
_diffrn_orient_matrix_UB_13 -0.0502871000
_diffrn_orient_matrix_UB_21 0.1283824000
_diffrn_orient_matrix_UB_22 -0.0230780000
_diffrn_orient_matrix_UB_23 -0.0461351000
_diffrn_orient_matrix_UB_31 0.0777706000
_diffrn_orient_matrix_UB_32 -0.0604059000
_diffrn_orient_matrix_UB_33 0.0841383000
_diffrn_radiation_monochromator mirror
_diffrn_radiation_probe x-ray
_diffrn_radiation_type CuK\a
_diffrn_radiation_wavelength 1.54184
_diffrn_reflns_av_R_equivalents 0.0465
_diffrn_reflns_av_unetI/netI 0.0363
_diffrn_reflns_Laue_measured_fraction_full 0.999
_diffrn_reflns_Laue_measured_fraction_max 0.999
_diffrn_reflns_limit_h_max 10
_diffrn_reflns_limit_h_min -10
_diffrn_reflns_limit_k_max 15
_diffrn_reflns_limit_k_min -18
_diffrn_reflns_limit_l_max 17
_diffrn_reflns_limit_l_min -12
_diffrn_reflns_number 13827
_diffrn_reflns_point_group_measured_fraction_full 0.999
_diffrn_reflns_point_group_measured_fraction_max 0.999
_diffrn_reflns_theta_full 67.684
_diffrn_reflns_theta_max 68.982
_diffrn_reflns_theta_min 4.285
_diffrn_source 'micro-focus sealed X-ray tube'
_diffrn_source_type 'SuperNova (Cu) X-ray Source'
_exptl_absorpt_coefficient_mu 23.524
_exptl_absorpt_correction_T_max 0.393
_exptl_absorpt_correction_T_min 0.100
_exptl_absorpt_correction_type analytical
_exptl_absorpt_process_details
;
CrysAlisPro 1.171.38.43 (Rigaku Oxford Diffraction, 2015)
Analytical numeric absorption correction using a multifaceted crystal
            model based on expressions derived by R.C. Clark & J.S. Reid.
(Clark, R. C. & Reid, J. S. (1995). Acta Cryst. A51, 887-897)
Empirical absorption correction using spherical harmonics,
 implemented in SCALE3 ABSPACK scaling algorithm.
;
_exptl_crystal_colour red
_exptl_crystal_colour_primary red
_exptl_crystal_density_diffrn 1.792
_exptl_crystal_description block
_exptl_crystal_F_000 1020
_exptl_crystal_size_max 0.15
_exptl_crystal_size_mid 0.067
_exptl_crystal_size_min 0.065
_refine_diff_density_max 1.730
_refine_diff_density_min -1.085
_refine_diff_density_rms 0.149
_refine_ls_extinction_method none
_refine_ls_goodness_of_fit_ref 1.179
_refine_ls_hydrogen_treatment constr
_refine_ls_matrix_type full
_refine_ls_number_parameters 208
_refine_ls_number_reflns 3572
_refine_ls_number_restraints 0
_refine_ls_restrained_S_all 1.179
_refine_ls_R_factor_all 0.0584
_refine_ls_R_factor_gt 0.0531
_refine_ls_shift/su_max 0.000
_refine_ls_shift/su_mean 0.000
_refine_ls_structure_factor_coef Fsqd
_refine_ls_weighting_details 'w=1/[\s^2^(Fo^2^)+(0.0479P)^2^+20.3939P] where P=(Fo^2^+2Fc^2^)/3'
_refine_ls_weighting_scheme calc
_refine_ls_wR_factor_gt 0.1496
_refine_ls_wR_factor_ref 0.1524
_reflns_Friedel_coverage 0.000
_reflns_number_gt 3182
_reflns_number_total 3572
_reflns_threshold_expression 'I > 2\s(I)'
_cod_data_source_file c7dt02565c2.cif
_cod_data_source_block 2
_cod_database_code 7044263
_shelx_shelxl_version_number 2016/6
_chemical_oxdiff_formula C15H25Cl2DyO5
_shelx_space_group_comment
;
The symmetry employed for this shelxl refinement is uniquely defined
by the following loop, which should always be used as a source of
symmetry information in preference to the above space-group names.
They are only intended as comments.
;
_reflns_odcompleteness_completeness 99.95
_reflns_odcompleteness_iscentric 1
_reflns_odcompleteness_theta 69.95
_olex2_refinement_description
;
1. Fixed Uiso
 At 1.2 times of:
  All C(H) groups, All C(H,H) groups
2.a Secondary CH2 refined with riding coordinates:
 C15(H15A,H15B), C13(H13A,H13B), C4(H4A,H4B), C10(H10A,H10B), C12(H12A,H12B),
 C8(H8A,H8B), C11(H11A,H11B), C9(H9A,H9B), C7(H7A,H7B), C14(H14A,H14B), C5(H5A,
 H5B), C6(H6A,H6B)
2.b Aromatic/amide H refined with riding coordinates:
 C3(H3)
;
_olex2_submission_special_instructions 'No special instructions were received'
_oxdiff_exptl_absorpt_empirical_details
;
Empirical correction (ABSPACK) includes:
- Absorption correction using spherical harmonics
- Frame scaling
;
_oxdiff_exptl_absorpt_empirical_full_max 1.809
_oxdiff_exptl_absorpt_empirical_full_min 0.574

loop_
_space_group_symop_operation_xyz
'x, y, z'
'-x+1/2, y+1/2, -z+1/2'
'-x, -y, -z'
'x-1/2, -y-1/2, z-1/2'

loop_
_atom_site_label
_atom_site_type_symbol
_atom_site_fract_x
_atom_site_fract_y
_atom_site_fract_z
_atom_site_U_iso_or_equiv
_atom_site_adp_type
_atom_site_occupancy
_atom_site_site_symmetry_order
_atom_site_calc_flag
_atom_site_refinement_flags_posn
Dy1 Dy 0.00822(6) 0.11488(4) 0.23730(3) 0.03142(18) Uani 1 1 d .
Cl2 Cl -0.1417(3) -0.00824(16) 0.12619(16) 0.0414(5) Uani 1 1 d .
Cl1 Cl 0.1432(3) 0.24669(16) 0.34331(16) 0.0463(6) Uani 1 1 d .
O1 O 0.1392(7) 0.0249(4) 0.3635(4) 0.0353(14) Uani 1 1 d .
O5 O 0.2314(7) 0.0580(4) 0.1996(4) 0.0346(13) Uani 1 1 d .
O2 O -0.1376(7) 0.0890(4) 0.3417(4) 0.0357(14) Uani 1 1 d .
O3 O -0.2219(8) 0.2020(5) 0.1859(4) 0.0413(15) Uani 1 1 d .
O4 O 0.0434(8) 0.2121(4) 0.1140(4) 0.0413(15) Uani 1 1 d .
C2 C -0.0811(10) 0.0463(6) 0.4179(6) 0.0295(17) Uani 1 1 d .
C3 C -0.1580(10) 0.0315(6) 0.4853(6) 0.0325(18) Uani 1 1 d .
H3 H -0.259606 0.050555 0.475032 0.039 Uiso 1 1 calc R
C1 C 0.0827(10) 0.0116(6) 0.4319(6) 0.0321(18) Uani 1 1 d .
C15 C 0.2441(11) -0.0180(6) 0.1410(7) 0.039(2) Uani 1 1 d .
H15A H 0.166829 -0.014855 0.080418 0.047 Uiso 1 1 calc R
H15B H 0.231327 -0.073625 0.171453 0.047 Uiso 1 1 calc R
C13 C 0.4975(12) 0.0215(9) 0.2280(8) 0.057(3) Uani 1 1 d .
H13A H 0.525469 -0.027931 0.271644 0.069 Uiso 1 1 calc R
H13B H 0.590738 0.052606 0.225693 0.069 Uiso 1 1 calc R
C4 C -0.2838(13) 0.2627(7) 0.2438(8) 0.049(3) Uani 1 1 d .
H4A H -0.202061 0.299604 0.282706 0.059 Uiso 1 1 calc R
H4B H -0.331487 0.229456 0.284347 0.059 Uiso 1 1 calc R
C10 C 0.0629(12) 0.2676(7) -0.0313(7) 0.045(2) Uani 1 1 d .
H10A H 0.169415 0.283133 -0.026008 0.054 Uiso 1 1 calc R
H10B H 0.006546 0.261941 -0.097249 0.054 Uiso 1 1 calc R
C12 C 0.3849(12) 0.0849(8) 0.2562(7) 0.049(3) Uani 1 1 d .
H12A H 0.393690 0.079234 0.322742 0.059 Uiso 1 1 calc R
H12B H 0.405638 0.146244 0.243064 0.059 Uiso 1 1 calc R
C8 C 0.0428(13) 0.3076(7) 0.1167(8) 0.048(2) Uani 1 1 d .
H8A H 0.145631 0.330381 0.146492 0.057 Uiso 1 1 calc R
H8B H -0.027091 0.329048 0.151030 0.057 Uiso 1 1 calc R
C11 C 0.0535(15) 0.1827(8) 0.0218(7) 0.054(3) Uani 1 1 d .
H11A H -0.037143 0.148413 -0.010463 0.064 Uiso 1 1 calc R
H11B H 0.144768 0.146326 0.028129 0.064 Uiso 1 1 calc R
C9 C -0.0107(12) 0.3354(8) 0.0165(8) 0.049(3) Uani 1 1 d .
H9A H 0.024421 0.395141 0.008137 0.059 Uiso 1 1 calc R
H9B H -0.122560 0.333305 -0.007048 0.059 Uiso 1 1 calc R
C7 C -0.3283(12) 0.2000(8) 0.0904(7) 0.046(2) Uani 1 1 d .
H7A H -0.362010 0.139523 0.072286 0.055 Uiso 1 1 calc R
H7B H -0.278876 0.223803 0.045286 0.055 Uiso 1 1 calc R
C14 C 0.4058(12) -0.0108(8) 0.1298(8) 0.049(3) Uani 1 1 d .
H14A H 0.409928 0.032045 0.081551 0.059 Uiso 1 1 calc R
H14B H 0.443021 -0.068054 0.114940 0.059 Uiso 1 1 calc R
C5 C -0.4005(16) 0.3187(9) 0.1766(10) 0.070(4) Uani 1 1 d .
H5A H -0.352861 0.370802 0.157735 0.085 Uiso 1 1 calc R
H5B H -0.481192 0.337843 0.203831 0.085 Uiso 1 1 calc R
C6 C -0.4633(15) 0.2577(9) 0.0953(9) 0.066(3) Uani 1 1 d .
H6A H -0.502407 0.291361 0.037539 0.080 Uiso 1 1 calc R
H6B H -0.546308 0.221463 0.105292 0.080 Uiso 1 1 calc R

loop_
_atom_site_aniso_label
_atom_site_aniso_U_11
_atom_site_aniso_U_22
_atom_site_aniso_U_33
_atom_site_aniso_U_23
_atom_site_aniso_U_13
_atom_site_aniso_U_12
Dy1 0.0369(3) 0.0374(3) 0.0212(3) 0.0030(2) 0.01034(19) -0.0011(2)
Cl2 0.0382(11) 0.0506(13) 0.0359(11) -0.0074(9) 0.0116(9) -0.0057(9)
Cl1 0.0578(14) 0.0440(12) 0.0326(11) -0.0038(9) 0.0054(10) -0.0057(10)
O1 0.042(3) 0.042(3) 0.028(3) 0.008(3) 0.019(3) 0.006(3)
O5 0.032(3) 0.043(3) 0.030(3) -0.003(3) 0.011(3) -0.003(3)
O2 0.033(3) 0.049(4) 0.028(3) 0.012(3) 0.013(2) 0.004(3)
O3 0.048(4) 0.054(4) 0.022(3) 0.005(3) 0.009(3) 0.012(3)
O4 0.058(4) 0.043(4) 0.025(3) 0.006(3) 0.016(3) -0.004(3)
C2 0.035(4) 0.028(4) 0.026(4) 0.002(3) 0.008(3) -0.001(3)
C3 0.030(4) 0.042(5) 0.025(4) 0.007(4) 0.007(3) 0.008(4)
C1 0.036(5) 0.033(4) 0.030(4) -0.002(3) 0.014(4) -0.003(4)
C15 0.041(5) 0.035(5) 0.042(5) -0.005(4) 0.011(4) -0.003(4)
C13 0.034(5) 0.082(9) 0.053(7) 0.007(6) 0.008(5) -0.001(5)
C4 0.056(6) 0.052(6) 0.043(6) -0.002(5) 0.020(5) 0.011(5)
C10 0.046(5) 0.061(7) 0.031(5) 0.014(5) 0.015(4) 0.004(5)
C12 0.050(6) 0.064(7) 0.032(5) -0.024(5) 0.010(4) -0.018(5)
C8 0.058(6) 0.040(5) 0.047(6) 0.001(4) 0.017(5) -0.003(5)
C11 0.080(8) 0.055(7) 0.032(5) -0.005(5) 0.026(5) -0.005(6)
C9 0.045(6) 0.055(6) 0.049(6) 0.014(5) 0.016(5) 0.000(5)
C7 0.042(5) 0.061(7) 0.031(5) 0.005(4) 0.004(4) 0.003(5)
C14 0.043(6) 0.049(6) 0.059(7) -0.017(5) 0.021(5) 0.000(4)
C5 0.076(9) 0.056(7) 0.069(8) -0.010(6) 0.005(7) 0.019(7)
C6 0.064(8) 0.068(8) 0.058(7) 0.005(6) 0.002(6) 0.028(6)

loop_
_atom_type_symbol
_atom_type_description
_atom_type_scat_dispersion_real
_atom_type_scat_dispersion_imag
_atom_type_scat_source
C C 0.0181 0.0091 'International Tables Vol C Tables 4.2.6.8 and 6.1.1.4'
H H 0.0000 0.0000 'International Tables Vol C Tables 4.2.6.8 and 6.1.1.4'
Cl Cl 0.3639 0.7018 'International Tables Vol C Tables 4.2.6.8 and 6.1.1.4'
Dy Dy -9.8046 9.8477 'International Tables Vol C Tables 4.2.6.8 and 6.1.1.4'
O O 0.0492 0.0322 'International Tables Vol C Tables 4.2.6.8 and 6.1.1.4'

loop_
_exptl_crystal_face_index_h
_exptl_crystal_face_index_k
_exptl_crystal_face_index_l
_exptl_crystal_face_perp_dist
0 6 -7 0.0354
1 -6 7 0.0297
-2 -6 8 0.0301
6 -1 0 0.0669
5 3 -5 0.0798
-5 2 -1 0.0574
0 -6 -7 0.0557
0 8 6 0.0049
1 -9 -3 0.0503

loop_
_geom_angle_atom_site_label_1
_geom_angle_atom_site_label_2
_geom_angle_atom_site_label_3
_geom_angle
_geom_angle_site_symmetry_1
_geom_angle_site_symmetry_3
Cl2 Dy1 Cl1 175.87(8) . .
O1 Dy1 Cl2 98.76(17) . .
O1 Dy1 Cl1 84.90(17) . .
O1 Dy1 O5 73.3(2) . .
O1 Dy1 O3 140.2(2) . .
O1 Dy1 O4 143.6(2) . .
O5 Dy1 Cl2 85.39(15) . .
O5 Dy1 Cl1 97.53(16) . .
O5 Dy1 O4 75.0(2) . .
O2 Dy1 Cl2 90.68(17) . .
O2 Dy1 Cl1 88.93(17) . .
O2 Dy1 O1 68.0(2) . .
O2 Dy1 O5 140.0(2) . .
O2 Dy1 O3 72.6(2) . .
O2 Dy1 O4 144.9(2) . .
O3 Dy1 Cl2 86.37(18) . .
O3 Dy1 Cl1 89.60(18) . .
O3 Dy1 O5 146.4(2) . .
O3 Dy1 O4 73.6(2) . .
O4 Dy1 Cl2 96.08(17) . .
O4 Dy1 Cl1 81.93(17) . .
C1 O1 Dy1 120.2(5) . .
C15 O5 Dy1 129.1(5) . .
C15 O5 C12 109.8(7) . .
C12 O5 Dy1 119.4(5) . .
C2 O2 Dy1 120.9(5) . .
C4 O3 Dy1 126.4(6) . .
C4 O3 C7 108.9(7) . .
C7 O3 Dy1 124.6(6) . .
C8 O4 Dy1 125.3(6) . .
C8 O4 C11 109.2(7) . .
C11 O4 Dy1 125.3(6) . .
O2 C2 C3 124.3(8) . .
O2 C2 C1 115.0(7) . .
C3 C2 C1 120.7(7) . .
C1 C3 C2 119.6(8) 3_556 .
O1 C1 C2 115.4(8) . .
O1 C1 C3 124.9(8) . 3_556
C3 C1 C2 119.6(8) 3_556 .
O5 C15 C14 104.4(7) . .
C12 C13 C14 103.5(8) . .
O3 C4 C5 105.8(9) . .
C9 C10 C11 103.2(8) . .
O5 C12 C13 105.4(8) . .
O4 C8 C9 104.9(9) . .
O4 C11 C10 105.1(8) . .
C8 C9 C10 102.7(9) . .
O3 C7 C6 104.9(9) . .
C15 C14 C13 101.3(8) . .
C4 C5 C6 103.3(10) . .
C5 C6 C7 105.2(10) . .

loop_
_geom_bond_atom_site_label_1
_geom_bond_atom_site_label_2
_geom_bond_distance
_geom_bond_site_symmetry_2
Dy1 Cl2 2.587(2) .
Dy1 Cl1 2.603(2) .
Dy1 O1 2.338(6) .
Dy1 O5 2.393(6) .
Dy1 O2 2.329(6) .
Dy1 O3 2.388(6) .
Dy1 O4 2.427(6) .
O1 C1 1.272(10) .
O5 C15 1.457(11) .
O5 C12 1.458(11) .
O2 C2 1.273(10) .
O3 C4 1.466(12) .
O3 C7 1.468(11) .
O4 C8 1.432(12) .
O4 C11 1.463(11) .
C2 C3 1.385(12) .
C2 C1 1.524(12) .
C3 C1 1.383(12) 3_556
C15 C14 1.517(13) .
C13 C12 1.533(16) .
C13 C14 1.535(15) .
C4 C5 1.488(16) .
C10 C11 1.511(14) .
C10 C9 1.497(15) .
C8 C9 1.485(14) .
C7 C6 1.512(15) .
C5 C6 1.491(17) .

loop_
_exptl_oxdiff_crystal_face_indexfrac_h
_exptl_oxdiff_crystal_face_indexfrac_k
_exptl_oxdiff_crystal_face_indexfrac_l
_exptl_oxdiff_crystal_face_x
_exptl_oxdiff_crystal_face_y
_exptl_oxdiff_crystal_face_z
0.0017 5.9941 -7.0107 -0.1257 0.1853 -0.9518
0.9985 -5.9920 7.0129 0.0294 -0.0571 1.0297
-2.0025 -5.9985 8.0068 0.2682 -0.4880 0.8803
6.0015 -0.9861 0.0142 -0.4986 0.7926 0.5275
5.0025 3.0079 -4.9952 -0.4693 0.8033 -0.2129
-5.0010 1.9872 -1.0138 0.3729 -0.6411 -0.5943
0.0024 -5.9929 -6.9955 0.8296 0.4614 -0.2264
-0.0023 7.9908 5.9926 -0.9385 -0.4612 0.0213
1.0017 -8.9879 -2.9878 0.7709 0.4739 0.3694
